data_4509206
loop_
_publ_author_name
'Nichol, Gary S.'
'Clegg, William'

_publ_section_title
;
 Classical and Weak Hydrogen Bonding Interactions between
 4,4&#x2032;-Bipyridine and Organic Acids: From Co-Crystal to Organic
 Complex
;
_journal_issue 4
_journal_name_full 'Crystal Growth &amp; Design'
_journal_page_first 1844
_journal_paper_doi 10.1021/cg801028m
_journal_volume 9
_journal_year 2009
_chemical_formula_moiety 'C4 H4 N2 O3, C10 H8 N2'
_chemical_formula_sum 'C14 H12 N4 O3'
_chemical_formula_weight 284.28
_chemical_name_systematic
;
 ?
;
_space_group_IT_number 14
_symmetry_cell_setting monoclinic
_symmetry_space_group_name_Hall '-P 2ybc'
_symmetry_space_group_name_H-M 'P 1 21/c 1'
_atom_sites_solution_hydrogens difmap
_atom_sites_solution_primary direct
_atom_sites_solution_secondary difmap
_audit_creation_method SHELXL-97
_cell_angle_alpha 90.00
_cell_angle_beta 90.097(5)
_cell_angle_gamma 90.00
_cell_formula_units_Z 8
_cell_length_a 26.444(3)
_cell_length_b 13.260(5)
_cell_length_c 7.4188(8)
_cell_measurement_reflns_used 6555
_cell_measurement_temperature 150(2)
_cell_measurement_theta_max 25.1
_cell_measurement_theta_min 2.15
_cell_volume 2601.4(11)
_computing_cell_refinement 'Bruker SAINT'
_computing_data_collection 'Bruker SMART'
_computing_data_reduction 'Bruker SAINT'
_computing_molecular_graphics 'Bruker SHELXTL'
_computing_publication_material 'Bruker SHELXTL and local programs'
_computing_structure_refinement 'Bruker SHELXTL'
_computing_structure_solution SIR97
_diffrn_ambient_temperature 150(2)
_diffrn_measured_fraction_theta_full 0.997
_diffrn_measured_fraction_theta_max 0.997
_diffrn_measurement_device_type 'Bruker SMART 1K CCD diffractometer'
_diffrn_measurement_method 'thin-slice \w scans'
_diffrn_radiation_monochromator graphite
_diffrn_radiation_source 'sealed tube'
_diffrn_radiation_type MoK\a
_diffrn_radiation_wavelength 0.71069
_diffrn_reflns_av_R_equivalents 0.0478
_diffrn_reflns_av_sigmaI/netI 0.0421
_diffrn_reflns_limit_h_max 31
_diffrn_reflns_limit_h_min -31
_diffrn_reflns_limit_k_max 15
_diffrn_reflns_limit_k_min -15
_diffrn_reflns_limit_l_max 8
_diffrn_reflns_limit_l_min -8
_diffrn_reflns_number 18615
_diffrn_reflns_theta_full 25.08
_diffrn_reflns_theta_max 25.08
_diffrn_reflns_theta_min 1.54
_diffrn_standards_number 0
_exptl_absorpt_coefficient_mu 0.106
_exptl_absorpt_correction_T_max 0.985
_exptl_absorpt_correction_T_min 0.946
_exptl_absorpt_correction_type multi-scan
_exptl_absorpt_process_details 'SADABS; Sheldrick, 1996'
_exptl_crystal_colour colourless
_exptl_crystal_density_diffrn 1.452
_exptl_crystal_density_method 'not measured'
_exptl_crystal_description prism
_exptl_crystal_F_000 1184
_exptl_crystal_size_max 0.42
_exptl_crystal_size_mid 0.34
_exptl_crystal_size_min 0.14
_refine_diff_density_max 0.283
_refine_diff_density_min -0.307
_refine_diff_density_rms 0.056
_refine_ls_extinction_method none
_refine_ls_goodness_of_fit_ref 1.144
_refine_ls_hydrogen_treatment mixed
_refine_ls_matrix_type full
_refine_ls_number_parameters 411
_refine_ls_number_reflns 4611
_refine_ls_number_restraints 0
_refine_ls_restrained_S_all 1.144
_refine_ls_R_factor_all 0.0844
_refine_ls_R_factor_gt 0.0587
_refine_ls_shift/su_max 0.000
_refine_ls_shift/su_mean 0.000
_refine_ls_structure_factor_coef Fsqd
_refine_ls_weighting_details 'calc w=1/[\s^2^(Fo^2^)+(0.0435P)^2^+2.2469P] where P=(Fo^2^+2Fc^2^)/3'
_refine_ls_weighting_scheme calc
_refine_ls_wR_factor_gt 0.1230
_refine_ls_wR_factor_ref 0.1346
_reflns_number_gt 3337
_reflns_number_total 4611
_reflns_threshold_expression I>2\s(I)
_cod_data_source_file cg801028msup1.cif
_cod_data_source_block 1
_cod_original_sg_symbol_H-M 'P 21/c'
_cod_database_code 4509206

loop_
_symmetry_equiv_pos_as_xyz
'x, y, z'
'-x, y+1/2, -z+1/2'
'-x, -y, -z'
'x, -y-1/2, z-1/2'

loop_
_atom_site_label
_atom_site_type_symbol
_atom_site_fract_x
_atom_site_fract_y
_atom_site_fract_z
_atom_site_U_iso_or_equiv
_atom_site_adp_type
_atom_site_occupancy
_atom_site_symmetry_multiplicity
_atom_site_calc_flag
_atom_site_refinement_flags
O1 O 0.31913(7) 0.66535(15) -0.3944(2) 0.0307(5) Uani 1 1 d .
O2 O 0.40518(7) 0.59039(16) 0.1151(3) 0.0345(5) Uani 1 1 d .
O3 O 0.22583(7) 0.59665(16) 0.1007(3) 0.0355(5) Uani 1 1 d .
O4 O 0.27309(7) 0.36736(15) 0.2904(3) 0.0324(5) Uani 1 1 d .
O5 O 0.09452(7) 0.38392(17) 0.2886(3) 0.0363(5) Uani 1 1 d .
O6 O 0.18295(7) 0.34020(15) -0.2254(2) 0.0296(5) Uani 1 1 d .
N1 N 0.36164(8) 0.62670(17) -0.1377(3) 0.0220(5) Uani 1 1 d .
H1 H 0.3902(13) 0.633(2) -0.199(4) 0.043(10) Uiso 1 1 d .
N2 N 0.27309(9) 0.62897(17) -0.1447(3) 0.0235(5) Uani 1 1 d .
H2 H 0.2445(12) 0.636(2) -0.204(4) 0.038(9) Uiso 1 1 d .
N3 N 0.13954(9) 0.36438(17) 0.0337(3) 0.0226(5) Uani 1 1 d .
H3 H 0.1130(12) 0.363(2) -0.024(4) 0.030(8) Uiso 1 1 d .
N4 N 0.22738(9) 0.35320(17) 0.0354(3) 0.0228(5) Uani 1 1 d .
H4 H 0.2540(11) 0.352(2) -0.020(4) 0.025(8) Uiso 1 1 d .
N5 N 0.54740(8) 0.12741(16) -0.1652(3) 0.0235(5) Uani 1 1 d .
N6 N 0.32192(8) 0.13208(17) 0.3544(3) 0.0271(5) Uani 1 1 d .
N7 N -0.04606(8) 0.63601(17) 0.1532(3) 0.0261(5) Uani 1 1 d .
N8 N 0.18304(8) 0.62853(17) 0.6508(3) 0.0253(5) Uani 1 1 d .
C1 C 0.31782(10) 0.64173(19) -0.2354(3) 0.0208(6) Uani 1 1 d .
C2 C 0.36437(10) 0.60205(19) 0.0415(4) 0.0233(6) Uani 1 1 d .
C3 C 0.31531(11) 0.5895(2) 0.1402(4) 0.0260(6) Uani 1 1 d .
H3A H 0.3150(10) 0.629(2) 0.239(4) 0.020(7) Uiso 1 1 d .
H3B H 0.3140(10) 0.521(2) 0.185(4) 0.030(8) Uiso 1 1 d .
C4 C 0.26741(10) 0.6056(2) 0.0340(4) 0.0235(6) Uani 1 1 d .
C5 C 0.23187(10) 0.36999(19) 0.2164(3) 0.0217(6) Uani 1 1 d .
C6 C 0.18431(11) 0.3957(2) 0.3163(4) 0.0234(6) Uani 1 1 d .
H6A H 0.1867(10) 0.468(2) 0.340(4) 0.030(8) Uiso 1 1 d .
H6B H 0.1846(10) 0.361(2) 0.429(4) 0.028(8) Uiso 1 1 d .
C7 C 0.13562(10) 0.3800(2) 0.2162(4) 0.0237(6) Uani 1 1 d .
C8 C 0.18356(10) 0.35291(19) -0.0625(3) 0.0207(6) Uani 1 1 d .
C9 C 0.50443(10) 0.08690(19) -0.2285(4) 0.0212(6) Uani 1 1 d .
H9 H 0.5048 0.0579 -0.3456 0.025 Uiso 1 1 calc R
C10 C 0.45970(10) 0.08491(19) -0.1334(3) 0.0215(6) Uani 1 1 d .
H10 H 0.4302 0.0556 -0.1847 0.026 Uiso 1 1 calc R
C11 C 0.45827(9) 0.12646(18) 0.0391(3) 0.0184(6) Uani 1 1 d .
C12 C 0.50298(10) 0.16783(19) 0.1054(4) 0.0215(6) Uani 1 1 d .
H12 H 0.5039 0.1968 0.2224 0.026 Uiso 1 1 calc R
C13 C 0.54597(10) 0.16648(19) -0.0001(4) 0.0230(6) Uani 1 1 d .
H13 H 0.5761 0.1950 0.0477 0.028 Uiso 1 1 calc R
C14 C 0.41098(9) 0.12660(19) 0.1492(3) 0.0202(6) Uani 1 1 d .
C15 C 0.36349(10) 0.1182(2) 0.0688(4) 0.0246(6) Uani 1 1 d .
H15 H 0.3605 0.1104 -0.0581 0.029 Uiso 1 1 calc R
C16 C 0.32073(10) 0.1214(2) 0.1756(4) 0.0290(7) Uani 1 1 d .
H16 H 0.2887 0.1156 0.1185 0.035 Uiso 1 1 calc R
C17 C 0.36755(10) 0.1394(2) 0.4312(4) 0.0254(6) Uani 1 1 d .
H17 H 0.3693 0.1468 0.5584 0.030 Uiso 1 1 calc R
C18 C 0.41217(10) 0.13689(19) 0.3355(4) 0.0228(6) Uani 1 1 d .
H18 H 0.4436 0.1422 0.3967 0.027 Uiso 1 1 calc R
C19 C 0.18104(10) 0.6617(2) 0.4813(4) 0.0250(6) Uani 1 1 d .
H19 H 0.2113 0.6861 0.4279 0.030 Uiso 1 1 calc R
C20 C 0.13715(9) 0.66230(19) 0.3787(4) 0.0227(6) Uani 1 1 d .
H20 H 0.1376 0.6864 0.2582 0.027 Uiso 1 1 calc R
C21 C 0.09233(10) 0.62697(19) 0.4551(3) 0.0202(6) Uani 1 1 d .
C22 C 0.09452(10) 0.5922(2) 0.6314(4) 0.0241(6) Uani 1 1 d .
H22 H 0.0649 0.5677 0.6890 0.029 Uiso 1 1 calc R
C23 C 0.14019(10) 0.5935(2) 0.7224(4) 0.0273(6) Uani 1 1 d .
H23 H 0.1411 0.5681 0.8422 0.033 Uiso 1 1 calc R
C24 C 0.04434(10) 0.62832(19) 0.3497(3) 0.0211(6) Uani 1 1 d .
C25 C 0.04369(10) 0.6170(2) 0.1636(4) 0.0272(6) Uani 1 1 d .
H25 H 0.0743 0.6064 0.0997 0.033 Uiso 1 1 calc R
C26 C -0.00149(11) 0.6212(2) 0.0723(4) 0.0280(6) Uani 1 1 d .
H26 H -0.0011 0.6132 -0.0550 0.034 Uiso 1 1 calc R
C27 C -0.04576(10) 0.6459(2) 0.3326(4) 0.0264(6) Uani 1 1 d .
H27 H -0.0771 0.6557 0.3925 0.032 Uiso 1 1 calc R
C28 C -0.00228(10) 0.6425(2) 0.4348(4) 0.0251(6) Uani 1 1 d .
H28 H -0.0039 0.6496 0.5621 0.030 Uiso 1 1 calc R

loop_
_atom_site_aniso_label
_atom_site_aniso_U_11
_atom_site_aniso_U_22
_atom_site_aniso_U_33
_atom_site_aniso_U_23
_atom_site_aniso_U_13
_atom_site_aniso_U_12
O1 0.0276(11) 0.0439(12) 0.0208(11) 0.0048(9) 0.0019(8) 0.0023(9)
O2 0.0260(11) 0.0444(13) 0.0330(12) 0.0046(10) -0.0114(9) 0.0008(9)
O3 0.0246(11) 0.0480(13) 0.0338(12) 0.0049(10) 0.0120(9) 0.0008(10)
O4 0.0235(11) 0.0469(13) 0.0268(11) 0.0023(9) -0.0077(8) -0.0032(9)
O5 0.0234(11) 0.0566(14) 0.0289(11) -0.0019(10) 0.0087(9) 0.0010(10)
O6 0.0308(11) 0.0436(12) 0.0144(10) -0.0029(8) 0.0006(8) 0.0017(9)
N1 0.0142(11) 0.0288(13) 0.0229(12) 0.0014(10) -0.0007(9) -0.0006(10)
N2 0.0165(12) 0.0313(13) 0.0227(13) 0.0000(10) -0.0004(10) 0.0024(10)
N3 0.0158(12) 0.0337(14) 0.0184(12) 0.0002(10) -0.0027(9) 0.0000(10)
N4 0.0151(12) 0.0334(14) 0.0197(12) 0.0002(10) 0.0025(10) -0.0002(10)
N5 0.0186(12) 0.0233(12) 0.0285(13) 0.0052(10) 0.0002(9) 0.0000(9)
N6 0.0229(13) 0.0332(13) 0.0251(13) 0.0036(10) 0.0026(10) 0.0025(10)
N7 0.0221(13) 0.0303(13) 0.0258(13) 0.0018(10) -0.0016(10) -0.0011(10)
N8 0.0180(12) 0.0298(13) 0.0280(13) -0.0042(10) 0.0002(9) 0.0008(10)
C1 0.0204(14) 0.0225(14) 0.0194(14) -0.0024(11) 0.0012(11) 0.0014(11)
C2 0.0254(15) 0.0190(14) 0.0255(15) -0.0008(11) -0.0038(12) -0.0002(11)
C3 0.0333(16) 0.0241(15) 0.0207(15) -0.0001(13) 0.0000(12) -0.0001(13)
C4 0.0241(15) 0.0226(14) 0.0238(15) -0.0015(11) 0.0037(12) 0.0008(11)
C5 0.0249(15) 0.0226(14) 0.0176(14) 0.0024(11) -0.0006(11) -0.0037(11)
C6 0.0294(15) 0.0230(15) 0.0178(14) -0.0010(11) 0.0008(11) -0.0009(12)
C7 0.0206(15) 0.0261(15) 0.0245(15) 0.0022(11) 0.0011(11) 0.0016(11)
C8 0.0203(14) 0.0198(14) 0.0220(15) 0.0013(11) 0.0014(11) 0.0002(11)
C9 0.0222(14) 0.0210(14) 0.0204(14) -0.0002(11) 0.0005(11) 0.0040(11)
C10 0.0175(13) 0.0242(14) 0.0228(14) -0.0008(11) -0.0047(11) 0.0016(11)
C11 0.0187(14) 0.0153(13) 0.0212(14) 0.0045(10) -0.0037(10) 0.0009(10)
C12 0.0226(14) 0.0176(13) 0.0242(14) 0.0001(11) -0.0040(11) -0.0035(11)
C13 0.0186(14) 0.0205(14) 0.0300(16) 0.0037(11) -0.0053(11) -0.0039(11)
C14 0.0192(14) 0.0171(13) 0.0242(14) 0.0026(11) -0.0016(11) -0.0008(10)
C15 0.0211(14) 0.0343(16) 0.0183(14) 0.0018(12) -0.0016(11) 0.0013(12)
C16 0.0179(14) 0.0394(17) 0.0298(16) 0.0032(13) -0.0020(12) -0.0003(12)
C17 0.0295(16) 0.0268(15) 0.0199(14) -0.0030(12) -0.0013(12) 0.0016(12)
C18 0.0192(14) 0.0231(14) 0.0261(15) -0.0012(11) -0.0031(11) -0.0008(11)
C19 0.0175(14) 0.0276(15) 0.0299(16) -0.0038(12) 0.0054(11) -0.0031(11)
C20 0.0210(14) 0.0231(14) 0.0239(14) 0.0004(11) 0.0027(11) 0.0000(11)
C21 0.0218(14) 0.0186(13) 0.0203(14) -0.0016(10) 0.0015(11) 0.0029(11)
C22 0.0205(14) 0.0269(14) 0.0248(15) 0.0013(12) 0.0034(11) -0.0012(12)
C23 0.0256(15) 0.0304(16) 0.0258(15) 0.0020(12) -0.0026(12) 0.0046(12)
C24 0.0213(14) 0.0169(13) 0.0252(14) 0.0021(11) 0.0016(11) -0.0012(11)
C25 0.0222(15) 0.0351(16) 0.0243(15) -0.0017(12) 0.0034(11) 0.0018(12)
C26 0.0282(16) 0.0339(16) 0.0219(15) 0.0001(12) -0.0004(12) 0.0022(13)
C27 0.0179(14) 0.0308(16) 0.0307(16) 0.0029(12) 0.0029(12) -0.0014(12)
C28 0.0250(15) 0.0285(15) 0.0219(14) 0.0007(12) -0.0001(11) -0.0012(12)

loop_
_atom_type_symbol
_atom_type_description
_atom_type_scat_dispersion_real
_atom_type_scat_dispersion_imag
_atom_type_scat_source
C C 0.0033 0.0016 'International Tables Vol C Tables 4.2.6.8 and 6.1.1.4'
H H 0.0000 0.0000 'International Tables Vol C Tables 4.2.6.8 and 6.1.1.4'
N N 0.0061 0.0033 'International Tables Vol C Tables 4.2.6.8 and 6.1.1.4'
O O 0.0106 0.0060 'International Tables Vol C Tables 4.2.6.8 and 6.1.1.4'

loop_
_geom_angle_atom_site_label_1
_geom_angle_atom_site_label_2
_geom_angle_atom_site_label_3
_geom_angle
H1 N1 C1 116(2)
H1 N1 C2 118(2)
C1 N1 C2 125.9(2)
H2 N2 C1 119(2)
H2 N2 C4 114(2)
C1 N2 C4 126.7(2)
H3 N3 C7 117(2)
H3 N3 C8 117(2)
C7 N3 C8 126.4(2)
H4 N4 C5 115(2)
H4 N4 C8 118(2)
C5 N4 C8 126.5(2)
C9 N5 C13 117.0(2)
C16 N6 C17 116.8(2)
C26 N7 C27 117.2(2)
C19 N8 C23 117.2(2)
O1 C1 N1 121.3(2)
O1 C1 N2 122.1(2)
N1 C1 N2 116.7(2)
O2 C2 N1 120.7(2)
O2 C2 C3 122.2(3)
N1 C2 C3 117.1(2)
C2 C3 H3A 109.8(17)
C2 C3 H3B 107.8(17)
C2 C3 C4 117.1(2)
H3A C3 H3B 105(2)
H3A C3 C4 109.5(17)
H3B C3 C4 106.4(17)
O3 C4 N2 121.2(3)
O3 C4 C3 122.3(3)
N2 C4 C3 116.4(2)
O4 C5 N4 120.9(2)
O4 C5 C6 122.2(2)
N4 C5 C6 116.8(2)
C5 C6 H6A 104.9(16)
C5 C6 H6B 108.7(17)
C5 C6 C7 116.4(2)
H6A C6 H6B 108(2)
H6A C6 C7 106.3(17)
H6B C6 C7 111.9(17)
O5 C7 N3 120.7(2)
O5 C7 C6 122.9(3)
N3 C7 C6 116.3(2)
O6 C8 N3 121.3(2)
O6 C8 N4 122.4(2)
N3 C8 N4 116.2(2)
N5 C9 H9 118.1
N5 C9 C10 123.7(2)
H9 C9 C10 118.1
C9 C10 H10 120.4
C9 C10 C11 119.2(2)
H10 C10 C11 120.4
C10 C11 C12 117.1(2)
C10 C11 C14 121.7(2)
C12 C11 C14 121.2(2)
C11 C12 H12 120.2
C11 C12 C13 119.6(2)
H12 C12 C13 120.2
N5 C13 C12 123.4(2)
N5 C13 H13 118.3
C12 C13 H13 118.3
C11 C14 C15 121.3(2)
C11 C14 C18 121.7(2)
C15 C14 C18 116.9(2)
C14 C15 H15 120.4
C14 C15 C16 119.3(3)
H15 C15 C16 120.4
N6 C16 C15 123.7(3)
N6 C16 H16 118.1
C15 C16 H16 118.1
N6 C17 H17 118.3
N6 C17 C18 123.5(2)
H17 C17 C18 118.3
C14 C18 C17 119.8(2)
C14 C18 H18 120.1
C17 C18 H18 120.1
N8 C19 H19 118.3
N8 C19 C20 123.5(2)
H19 C19 C20 118.3
C19 C20 H20 120.5
C19 C20 C21 119.0(2)
H20 C20 C21 120.5
C20 C21 C22 117.4(2)
C20 C21 C24 120.4(2)
C22 C21 C24 122.2(2)
C21 C22 H22 120.3
C21 C22 C23 119.4(3)
H22 C22 C23 120.3
N8 C23 C22 123.4(3)
N8 C23 H23 118.3
C22 C23 H23 118.3
C21 C24 C25 122.0(2)
C21 C24 C28 121.0(2)
C25 C24 C28 117.0(2)
C24 C25 H25 120.2
C24 C25 C26 119.7(3)
H25 C25 C26 120.2
N7 C26 C25 123.4(3)
N7 C26 H26 118.3
C25 C26 H26 118.3
N7 C27 H27 118.4
N7 C27 C28 123.3(3)
H27 C27 C28 118.4
C24 C28 C27 119.4(3)
C24 C28 H28 120.3
C27 C28 H28 120.3

loop_
_geom_bond_atom_site_label_1
_geom_bond_atom_site_label_2
_geom_bond_distance
O1 C1 1.221(3)
O2 C2 1.218(3)
O3 C4 1.213(3)
O4 C5 1.220(3)
O5 C7 1.214(3)
O6 C8 1.221(3)
N1 H1 0.88(3)
N1 C1 1.380(3)
N1 C2 1.371(3)
N2 H2 0.88(3)
N2 C1 1.372(3)
N2 C4 1.370(3)
N3 H3 0.82(3)
N3 C7 1.374(3)
N3 C8 1.375(3)
N4 H4 0.82(3)
N4 C5 1.366(3)
N4 C8 1.367(3)
N5 C9 1.341(3)
N5 C13 1.330(3)
N6 C16 1.334(4)
N6 C17 1.337(3)
N7 C26 1.338(4)
N7 C27 1.338(3)
N8 C19 1.333(3)
N8 C23 1.336(3)
C2 C3 1.500(4)
C3 H3A 0.91(3)
C3 H3B 0.97(3)
C3 C4 1.506(4)
C5 C6 1.500(4)
C6 H6A 0.97(3)
C6 H6B 0.96(3)
C6 C7 1.500(4)
C9 H9 0.950
C9 C10 1.379(4)
C10 H10 0.950
C10 C11 1.394(4)
C11 C12 1.392(4)
C11 C14 1.495(4)
C12 H12 0.950
C12 C13 1.381(4)
C13 H13 0.950
C14 C15 1.394(4)
C14 C18 1.389(4)
C15 H15 0.950
C15 C16 1.382(4)
C16 H16 0.950
C17 H17 0.950
C17 C18 1.379(4)
C18 H18 0.950
C19 H19 0.950
C19 C20 1.387(4)
C20 H20 0.950
C20 C21 1.396(4)
C21 C22 1.387(4)
C21 C24 1.490(4)
C22 H22 0.950
C22 C23 1.383(4)
C23 H23 0.950
C24 C25 1.389(4)
C24 C28 1.399(4)
C25 H25 0.950
C25 C26 1.373(4)
C26 H26 0.950
C27 H27 0.950
C27 C28 1.377(4)
C28 H28 0.950

loop_
_geom_hbond_atom_site_label_D
_geom_hbond_atom_site_label_H
_geom_hbond_atom_site_label_A
_geom_hbond_distance_DH
_geom_hbond_distance_HA
_geom_hbond_distance_DA
_geom_hbond_angle_DHA
_geom_hbond_site_symmetry_A
N1 H1 N5 0.88(3) 1.94(3) 2.817(3) 172(3) 2_654
N2 H2 N8 0.88(3) 1.95(3) 2.821(3) 171(3) 1_554
N3 H3 N7 0.82(3) 2.01(3) 2.832(3) 176(3) 3_565
N4 H4 N6 0.82(3) 2.03(3) 2.846(3) 173(3) 4_565
C3 H3B O4 0.97(3) 2.44(3) 3.342(4) 156(2) .
C6 H6B O6 0.96(3) 2.58(3) 3.479(3) 157(2) 1_556
C10 H10 O2 0.95 2.53 3.310(3) 139.7 4_565
C15 H15 O4 0.95 2.59 3.162(3) 119.3 4_565
C16 H16 O4 0.95 2.48 3.125(3) 125.3 4_565
C27 H27 O5 0.95 2.47 3.119(3) 125.7 3_566

loop_
_geom_torsion_atom_site_label_1
_geom_torsion_atom_site_label_2
_geom_torsion_atom_site_label_3
_geom_torsion_atom_site_label_4
_geom_torsion
C4 N2 C1 O1 -177.9(3)
C4 N2 C1 N1 2.0(4)
C2 N1 C1 O1 178.7(2)
C2 N1 C1 N2 -1.2(4)
C1 N1 C2 O2 180.0(2)
C1 N1 C2 C3 0.5(4)
O2 C2 C3 C4 -179.8(3)
N1 C2 C3 C4 -0.3(4)
C1 N2 C4 O3 179.5(3)
C1 N2 C4 C3 -1.8(4)
C2 C3 C4 O3 179.5(3)
C2 C3 C4 N2 0.9(4)
C8 N4 C5 O4 179.2(3)
C8 N4 C5 C6 -3.2(4)
O4 C5 C6 C7 -170.5(2)
N4 C5 C6 C7 11.9(4)
C8 N3 C7 O5 -176.1(3)
C8 N3 C7 C6 6.1(4)
C5 C6 C7 O5 169.2(3)
C5 C6 C7 N3 -13.2(4)
C5 N4 C8 O6 177.7(3)
C5 N4 C8 N3 -4.4(4)
C7 N3 C8 O6 -179.3(3)
C7 N3 C8 N4 2.8(4)
C13 N5 C9 C10 0.7(4)
N5 C9 C10 C11 -0.4(4)
C9 C10 C11 C12 -0.1(4)
C9 C10 C11 C14 -180.0(2)
C10 C11 C12 C13 0.2(4)
C14 C11 C12 C13 -179.9(2)
C9 N5 C13 C12 -0.6(4)
C11 C12 C13 N5 0.1(4)
C10 C11 C14 C15 -22.2(4)
C10 C11 C14 C18 158.9(2)
C12 C11 C14 C15 157.9(3)
C12 C11 C14 C18 -20.9(4)
C11 C14 C15 C16 -178.3(2)
C18 C14 C15 C16 0.6(4)
C17 N6 C16 C15 -0.4(4)
C14 C15 C16 N6 -0.1(4)
C16 N6 C17 C18 0.3(4)
N6 C17 C18 C14 0.2(4)
C11 C14 C18 C17 178.2(2)
C15 C14 C18 C17 -0.7(4)
C23 N8 C19 C20 0.7(4)
N8 C19 C20 C21 0.2(4)
C19 C20 C21 C22 -0.4(4)
C19 C20 C21 C24 178.9(2)
C20 C21 C22 C23 -0.2(4)
C24 C21 C22 C23 -179.6(2)
C19 N8 C23 C22 -1.4(4)
C21 C22 C23 N8 1.2(4)
C20 C21 C24 C25 31.1(4)
C20 C21 C24 C28 -148.1(3)
C22 C21 C24 C25 -149.6(3)
C22 C21 C24 C28 31.2(4)
C21 C24 C25 C26 -178.5(2)
C28 C24 C25 C26 0.8(4)
C27 N7 C26 C25 -0.8(4)
C24 C25 C26 N7 0.1(4)
C26 N7 C27 C28 0.6(4)
N7 C27 C28 C24 0.2(4)
C21 C24 C28 C27 178.3(2)
C25 C24 C28 C27 -0.9(4)
